data_2003833
loop_
_publ_author_name
'Saitoh, H.'
'Saito, K.'
'Itoh, H.'
'Mochiduki, T.'
'Kikuchi, K.'
'Ikemoto, I.'

_publ_section_title
;
 Organic Metal (DIMET)~2~BF~4~
;
_journal_issue 8
_journal_name_full 'Acta Crystallographica Section C'
_journal_page_first 1656
_journal_page_last 1658
_journal_paper_doi 10.1107/S0108270195001806
_journal_volume 51
_journal_year 1995
_chemical_formula_moiety '2(C10 H10 S6) 1+, B F4 1-'
_chemical_formula_sum 'C20 H20 B F4 S12'
_chemical_formula_weight 731.89
_chemical_name_systematic
;
2-(4,5-dimethyl-1,3-dithiol-2-ylidene)-5,6-dihydro-1,3-dithiolo[4,5-b]-1,4-
dithiin tetrafluoroborate (2:1)
;
_space_group_IT_number 2
_symmetry_cell_setting triclinic
_symmetry_space_group_name_Hall '-P 1'
_symmetry_space_group_name_H-M 'P -1'
_cell_angle_alpha 91.68(2)
_cell_angle_beta 89.54(1)
_cell_angle_gamma 105.37(2)
_cell_formula_units_Z 2
_cell_length_a 6.999(1)
_cell_length_b 7.787(2)
_cell_length_c 26.933(3)
_cell_measurement_reflns_used 20
_cell_measurement_temperature 293
_cell_measurement_theta_max 31
_cell_measurement_theta_min 29
_cell_volume 1414.8(5)
_computing_molecular_graphics 'ORTEPII (Johnson, 1971)'
_computing_structure_refinement 'UNICSIII (Sakurai & Kobayashi, 1979)'
_computing_structure_solution 'SHELXS86 (Sheldrick, 1985)'
_diffrn_ambient_temperature 293
_diffrn_measurement_device 'Rigaku AFC-M diffractometer'
_diffrn_measurement_method 2\q--\w
_diffrn_radiation_monochromator 'equatorial mounted graphite 002'
_diffrn_radiation_source 'X-ray tube'
_diffrn_radiation_type 'Mo K\a'
_diffrn_radiation_wavelength 0.71068
_diffrn_reflns_av_R_equivalents 0.0256
_diffrn_reflns_limit_h_max 9
_diffrn_reflns_limit_h_min -9
_diffrn_reflns_limit_k_max 10
_diffrn_reflns_limit_k_min -10
_diffrn_reflns_limit_l_max 34
_diffrn_reflns_limit_l_min 0
_diffrn_reflns_number 6828
_diffrn_reflns_theta_max 27.5
_diffrn_reflns_theta_min 1.5
_diffrn_standards_decay_% 1.8
_diffrn_standards_interval_count 100
_diffrn_standards_number 3
_exptl_absorpt_coefficient_mu .9304
_exptl_absorpt_correction_T_max 0.889
_exptl_absorpt_correction_T_min 0.564
_exptl_absorpt_correction_type 'UNICSIII (Sakurai & Kobayashi, 1979) gaussian integration'
_exptl_crystal_colour black
_exptl_crystal_density_diffrn 1.718
_exptl_crystal_density_method 'not measured'
_exptl_crystal_description platelike
_exptl_crystal_F_000 746
_exptl_crystal_size_max 0.63
_exptl_crystal_size_mid 0.63
_exptl_crystal_size_min 0.13
_refine_diff_density_max 1.03
_refine_diff_density_min -0.78
_refine_ls_extinction_method none
_refine_ls_goodness_of_fit_obs 4.38
_refine_ls_hydrogen_treatment refall
_refine_ls_matrix_type atomblock
_refine_ls_number_constraints 0
_refine_ls_number_parameters 399
_refine_ls_number_reflns 5695
_refine_ls_R_factor_obs 0.040
_refine_ls_shift/esd_max 0.001
_refine_ls_structure_factor_coef F
_refine_ls_weighting_details 'w = 1/(\s^2^(F)+0.00001F^2^)'
_refine_ls_weighting_scheme calc
_refine_ls_wR_factor_obs 0.043
_reflns_number_observed 5695
_reflns_number_total 6486
_reflns_observed_criterion >3sigma(F)
_cod_data_source_file oh1079.cif
_cod_data_source_block dimet2bf4
_cod_depositor_comments
;
The following automatic conversions were performed:

'_refine_ls_weighting_scheme' value 'calc w =
1/(\s^2^(F)+0.00001F^2^)' was changed to 'calc'. New tag
'_refine_ls_weighting_details' was created. The value of the new tag
was set to 'w = 1/(\s^2^(F)+0.00001F^2^)'.

Automatic conversion script
Id: cif_fix_values 3143 2015-03-26 13:38:13Z robertas 
;
_cod_database_code 2003833

loop_
_symmetry_equiv_pos_as_xyz
+x,+y,+z
-x,-y,-z

loop_
_atom_site_aniso_label
_atom_site_aniso_U_11
_atom_site_aniso_U_12
_atom_site_aniso_U_13
_atom_site_aniso_U_22
_atom_site_aniso_U_23
_atom_site_aniso_U_33
S1A .0449(4) .0118(4) -.0041(4) .0377(4) -.0071(4) .0439(5)
S2A .0429(4) .0112(3) -.0010(3) .0362(4) -.0035(3) .0353(4)
S3A .0673(6) .0104(4) -.0064(5) .0395(5) .0084(4) .0696(7)
S4A .0599(5) .0179(4) .0012(4) .0604(6) .0015(4) .0367(5)
S5A .0478(5) .0154(4) -.0046(4) .0459(5) -.0103(4) .0375(4)
S6A .0460(4) .0118(4) -.0022(3) .0395(4) -.0038(3) .0371(4)
C1A .0335(15) .0115(13) -.0021(12) .0396(16) -.0069(13) .0356(17)
C2A .0334(15) .0109(12) -.0029(13) .0348(16) -.0070(13) .0387(17)
C3A .0335(16) .0187(14) -.0008(13) .0578(20) -.0018(15) .0349(17)
C4A .0335(16) .0153(14) .0005(13) .0533(19) .0036(15) .0370(18)
C5A .0368(16) .0131(14) -.0021(14) .0431(18) .0035(15) .0463(19)
C6A .0356(16) .0129(13) -.0009(13) .0432(17) .0011(14) .0374(17)
C7A .0501(20) .0225(19) .0015(16) .0818(26) -.0037(18) .0382(20)
C8A .0553(21) .0161(18) .0010(17) .0559(22) .0135(18) .0565(23)
C9A .1642(49) .0151(31) -.0065(30) .0703(30) .0167(23) .0559(29)
C10A .3741(101) -.0132(45) -.0169(47) .0563(30) .0217(26) .0556(33)
S1B .0379(4) .0112(4) .0027(3) .0526(5) .0060(3) .0299(4)
S2B .0375(4) .0098(4) .0032(3) .0526(5) .0053(4) .0360(4)
S3B .0519(5) .0180(4) .0068(4) .0578(5) .0131(4) .0340(4)
S4B .0448(5) .0127(4) -.0085(4) .0630(6) .0078(4) .0475(5)
S5B .0389(4) .0105(4) .0036(3) .0516(5) .0053(4) .0328(4)
S6B .0403(4) .0095(4) .0062(3) .0508(5) .0056(4) .0338(4)
C1B .0391(16) .0097(13) .0050(13) .0391(16) -.0002(13) .0298(16)
C2B .0382(16) .0094(13) .0031(12) .0399(17) .0010(13) .0300(16)
C3B .0510(18) .0103(14) -.0003(13) .0342(16) -.0001(12) .0258(15)
C4B .0510(18) .0096(14) .0015(13) .0327(15) .0005(12) .0268(15)
C5B .0456(17) .0120(13) -.0007(13) .0365(16) .0030(12) .0282(16)
C6B .0425(17) .0087(13) -.0021(13) .0368(16) .0027(13) .0320(16)
C7B .0566(21) .0165(17) -.0075(16) .0578(22) .0062(17) .0432(20)
C8B .0652(22) .0094(17) .0107(16) .0453(19) .0070(15) .0360(19)
C9B .0640(22) .0224(18) -.0010(16) .0610(22) .0101(16) .0359(19)
C10B .0686(24) .0132(18) -.0131(17) .0530(21) -.0010(16) .0420(20)
B .0633(26) .0175(20) -.0060(20) .0515(24) -.0007(19) .0474(25)
F1 .0935(19) .0080(13) -.0083(18) .0562(15) -.0260(16) .1578(28)
F2 .1428(24) .0871(20) -.0295(17) .1222(22) .0022(17) .0891(20)
F3 .0941(19) .0142(17) .0325(16) .1285(24) .0216(18) .0931(21)
F4 .1458(23) .0323(17) -.0168(14) .0889(18) .0066(13) .0474(14)

loop_
_atom_site_label
_atom_site_fract_x
_atom_site_fract_y
_atom_site_fract_z
_atom_site_U_iso_or_equiv
_atom_site_thermal_displace_type
S1A .1772(1) -.3127(1) .04334(3) .0421(3) Uani
S2A .2811(1) .0276(1) .09943(3) .0381(3) Uani
S3A .1242(1) -.5392(1) .13003(4) .0594(4) Uani
S4A .2471(1) -.1325(1) .19824(3) .0519(3) Uani
S5A .2117(1) -.1053(1) -.05869(3) .0434(3) Uani
S6A .3076(1) .2359(1) -.00457(3) .0408(3) Uani
C1A .2508(4) .0063(4) -.0017(1) .036(1) Uani
C2A .2370(4) -.0811(4) .0418(1) .035(1) Uani
C3A .2535(4) .0852(4) -.0940(1) .041(1) Uani
C4A .2976(4) .2414(4) -.0693(1) .041(1) Uani
C5A .1826(4) -.3225(4) .1079(1) .042(1) Uani
C6A .2290(4) -.1665(4) .1337(1) .038(1) Uani
C7A .2353(5) .0511(5) -.1491(1) .056(1) Uani
C8A .3435(5) .4251(5) -.0900(1) .055(1) Uani
C9A .1225(8) -.5014(6) .1966(2) .100(2) Uani
C10A .2265(12) -.3518(6) .2183(2) .175(4) Uani
S1B -.1711(1) .1223(1) .56600(3) .0402(3) Uani
S2B .2559(1) .2211(1) .54485(3) .0424(3) Uani
S3B -.1375(1) .0127(1) .66804(3) .0470(3) Uani
S4B .3763(1) .1294(1) .64278(3) .0519(3) Uani
S5B -.2544(1) .2651(1) .45882(3) .0413(3) Uani
S6B .1699(1) .3642(1) .43793(3) .0421(3) Uani
C1B -.0175(4) .2733(4) .4795(1) .036(1) Uani
C2B .0187(4) .2129(4) .5246(1) .036(1) Uani
C3B -.1806(4) .3567(4) .4012(1) .037(1) Uani
C4B .0140(4) .4018(4) .3914(1) .037(1) Uani
C5B -.0130(4) .0979(4) .6140(1) .036(1) Uani
C6B .1825(4) .1420(4) .6039(1) .037(1) Uani
C7B -.3447(5) .3749(4) .3682(1) .052(1) Uani
C8B .1142(5) .4837(4) .3453(1) .050(1) Uani
C9B .0611(5) -.0350(5) .7028(1) .052(1) Uani
C10B .2504(5) .1089(4) .7026(1) .055(1) Uani
B .5645(6) .3302(5) .2310(2) .054(2) Uani
F1 .6469(4) .5084(3) .2369(1) .105(1) Uani
F2 .6922(4) .2387(4) .2454(1) .108(1) Uani
F3 .3952(4) .2849(4) .2584(1) .108(1) Uani
F4 .5207(4) .2917(3) .1822(1) .094(1) Uani
H1C7A .308(6) -.040(6) -.160(2) .14(2) Uiso
H2C7A .107(6) -.020(5) -.154(1) .12(2) Uiso
H3C7A .262(5) .144(4) -.164(1) .08(1) Uiso
H1C8A .272(6) .512(5) -.071(2) .14(2) Uiso
H2C8A .486(7) .522(6) -.077(2) .17(2) Uiso
H3C8A .323(5) .422(4) -.117(1) .08(1) Uiso
H1C7B -.449(5) .271(4) .369(1) .09(1) Uiso
H2C7B -.302(5) .425(4) .344(1) .09(1) Uiso
H3C7B -.417(5) .449(5) .384(1) .12(1) Uiso
H1C8B .020(5) .494(5) .322(1) .10(1) Uiso
H2C8B .207(5) .598(4) .352(1) .08(1) Uiso
H3C8B .188(4) .411(4) .331(1) .07(1) Uiso
H1C9B .017(4) -.045(4) .735(1) .06(1) Uiso
H2C9B .102(5) -.156(5) .687(1) .11(1) Uiso
H1C10B .230(4) .222(4) .712(1) .06(1) Uiso
H2C10B .353(4) .068(4) .719(1) .06(1) Uiso

loop_
_atom_type_symbol
_atom_type_scat_source
_atom_type_scat_dispersion_real
_atom_type_scat_dispersion_imag
C 'International Tables Vol.IV' .002 .002
H 'International Tables Vol.IV' .000 .000
B 'International Tables Vol.IV' .000 .001
F 'International Tables Vol.IV' .014 .010
S 'International Tables Vol.IV' .110 .124

loop_
_geom_angle_atom_site_label_1
_geom_angle_atom_site_label_2
_geom_angle_atom_site_label_3
_geom_angle
_geom_angle_publ_flag
C2A S1A C5A 95.50(10) yes
C2A S2A C6A 95.50(10) yes
C5A S3A C9A 102.5(2) yes
C6A S4A C10A 101.4(2) yes
C1A S5A C3A 95.80(10) yes
C1A S6A C4A 95.60(10) yes
S5A C1A S6A 114.8(2) yes
S5A C1A C2A 122.2(2) yes
S6A C1A C2A 123.1(2) yes
S1A C2A S2A 114.9(2) yes
S1A C2A C1A 121.9(2) yes
S2A C2A C1A 123.2(2) yes
S5A C3A C4A 116.9(2) yes
S5A C3A C7A 115.0(2) yes
C4A C3A C7A 128.1(3) yes
S6A C4A C3A 116.9(2) yes
S6A C4A C8A 114.9(2) yes
C3A C4A C8A 128.2(3) yes
S1A C5A S3A 114.0(2) yes
S1A C5A C6A 117.0(2) yes
S3A C5A C6A 128.9(3) yes
S2A C6A S4A 115.1(2) yes
S2A C6A C5A 117.1(2) yes
S4A C6A C5A 127.8(2) yes
C3A C7A H1C7A 110.(3) no
C3A C7A H2C7A 105.(3) no
C3A C7A H3C7A 111.(2) no
H1C7A C7A H2C7A 98.(3) no
H1C7A C7A H3C7A 117.(3) no
H2C7A C7A H3C7A 115.(4) no
C4A C8A H1C8A 114.(2) no
C4A C8A H2C8A 116.(3) no
C4A C8A H3C8A 112.(3) no
H1C8A C8A H2C8A 86.(3) no
H1C8A C8A H3C8A 110.(4) no
H2C8A C8A H3C8A 116.(3) no
S3A C9A C10A 122.1(4) yes
S4A C10A C9A 126.4(5) yes
C2B S1B C5B 95.20(10) yes
C2B S2B C6B 95.30(10) yes
C5B S3B C9B 101.0(2) yes
C6B S4B C10B 100.2(2) yes
C1B S5B C3B 95.90(10) yes
C1B S6B C4B 95.90(10) yes
S5B C1B S6B 114.4(2) yes
S5B C1B C2B 123.0(2) yes
S6B C1B C2B 122.6(2) yes
S1B C2B S2B 115.2(2) yes
S1B C2B C1B 122.1(2) yes
S2B C2B C1B 122.7(2) yes
S5B C3B C4B 117.0(2) yes
S5B C3B C7B 115.4(2) yes
C4B C3B C7B 127.6(3) yes
S6B C4B C3B 116.8(2) yes
S6B C4B C8B 116.0(2) yes
C3B C4B C8B 127.2(3) yes
S1B C5B S3B 113.7(2) yes
S1B C5B C6B 116.8(2) yes
S3B C5B C6B 129.5(2) yes
S2B C6B S4B 114.7(2) yes
S2B C6B C5B 117.3(2) yes
S4B C6B C5B 128.1(2) yes
C3B C7B H1C7B 109.(2) no
C3B C7B H2C7B 111.(3) no
C3B C7B H3C7B 110.(2) no
H1C7B C7B H2C7B 125.(3) no
H1C7B C7B H3C7B 95.(3) no
H2C7B C7B H3C7B 104.(4) no
C4B C8B H1C8B 110.(2) no
C4B C8B H2C8B 112.(2) no
C4B C8B H3C8B 109.6(19) no
H1C8B C8B H2C8B 111.(3) no
H1C8B C8B H3C8B 108.(3) no
H2C8B C8B H3C8B 106.(3) no
S3B C9B C10B 114.5(3) yes
S3B C9B H1C9B 105.(2) no
S3B C9B H2C9B 112.(2) no
C10B C9B H1C9B 107.3(16) no
C10B C9B H2C9B 104.5(18) no
H1C9B C9B H2C9B 115.(3) no
S4B C10B C9B 113.3(2) yes
S4B C10B H1C10B 107.9(17) no
S4B C10B H2C10B 93.9(18) no
C9B C10B H1C10B 111.5(16) no
C9B C10B H2C10B 109.3(16) no
H1C10B C10B H2C10B 120.(2) no
F1 B F2 110.5(3) yes
F1 B F3 108.7(4) yes
F1 B F4 108.7(3) yes
F2 B F3 110.4(3) yes
F2 B F4 108.9(4) yes
F3 B F4 109.6(3) yes

loop_
_geom_bond_atom_site_label_1
_geom_bond_atom_site_label_2
_geom_bond_distance
_geom_bond_publ_flag
S1A C2A 1.741(3) yes
S1A C5A 1.743(3) yes
S2A C2A 1.736(3) yes
S2A C6A 1.746(3) yes
S3A C5A 1.749(3) yes
S3A C9A 1.809(4) yes
S4A C6A 1.752(3) yes
S4A C10A 1.775(5) yes
S5A C1A 1.728(3) yes
S5A C3A 1.743(3) yes
S6A C1A 1.730(3) yes
S6A C4A 1.747(3) yes
C1A C2A 1.363(4) yes
C3A C4A 1.332(4) yes
C3A C7A 1.501(4) yes
C4A C8A 1.504(5) yes
C5A C6A 1.345(4) yes
C7A H1C7A 1.01(5) no
C7A H2C7A 0.93(4) no
C7A H3C7A 0.81(3) no
C8A H1C8A 1.06(5) no
C8A H2C8A 1.13(4) no
C8A H3C8A 0.74(3) no
C9A C10A 1.321(6) yes
S1B C2B 1.741(3) yes
S1B C5B 1.755(3) yes
S2B C2B 1.737(3) yes
S2B C6B 1.747(3) yes
S3B C5B 1.746(3) yes
S3B C9B 1.807(4) yes
S4B C6B 1.744(3) yes
S4B C10B 1.821(4) yes
S5B C1B 1.738(3) yes
S5B C3B 1.743(3) yes
S6B C1B 1.733(3) yes
S6B C4B 1.748(3) yes
C1B C2B 1.364(4) yes
C3B C4B 1.339(4) yes
C3B C7B 1.497(5) yes
C4B C8B 1.496(4) yes
C5B C6B 1.347(4) yes
C7B H1C7B 0.94(3) no
C7B H2C7B 0.79(3) no
C7B H3C7B 0.95(4) no
C8B H1C8B 0.92(4) no
C8B H2C8B 0.97(3) no
C8B H3C8B 0.94(3) no
C9B C10B 1.491(4) yes
C9B H1C9B 0.91(3) no
C9B H2C9B 1.13(4) no
C10B H1C10B 0.95(3) no
C10B H2C10B 0.97(3) no
B F1 1.359(4) yes
B F2 1.348(6) yes
B F3 1.361(5) yes
B F4 1.359(5) yes

loop_
_geom_contact_atom_site_label_1
_geom_contact_atom_site_label_2
_geom_contact_distance
_geom_contact_site_symmetry_2
_geom_contact_publ_flag
S1A S6A 3.6440(10) 2_655 yes
S2A S5A 3.6060(10) 2_655 yes
S3A S5A 3.6330(10) 2_545 yes
